data_2203186
loop_
_publ_author_name
'Kirsop, Peter'
'Storey, John M. D.'
'Harrison, William T. A.'

_publ_section_title
;
 1,3,5-Tribromo-2,6-dihydroxybenzene
;
_journal_issue 2
_journal_name_full 'Acta Crystallographica Section E'
_journal_page_first o222
_journal_page_last o224
_journal_paper_doi 10.1107/S1600536804000571
_journal_volume 60
_journal_year 2004
_chemical_formula_iupac 'C6 H3 Br3 O2'
_chemical_formula_moiety 'C6 H3 Br3 O2'
_chemical_formula_sum 'C6 H3 Br3 O2'
_chemical_formula_weight 346.81
_chemical_melting_point 280
_chemical_name_common tribromoresorcinol
_chemical_name_systematic ?
_space_group_IT_number 19
_symmetry_cell_setting orthorhombic
_symmetry_space_group_name_Hall 'P 2ac 2ab'
_symmetry_space_group_name_H-M 'P 21 21 21'
_atom_sites_solution_hydrogens 'difmap (O-H) and geom (C-H)'
_atom_sites_solution_primary direct
_atom_sites_solution_secondary difmap
_audit_creation_method SHELXL-97
_cell_angle_alpha 90.00
_cell_angle_beta 90.00
_cell_angle_gamma 90.00
_cell_formula_units_Z 4
_cell_length_a 4.1071(3)
_cell_length_b 12.8550(10)
_cell_length_c 15.2960(10)
_cell_measurement_reflns_used 12216
_cell_measurement_temperature 120(2)
_cell_measurement_theta_max 27.48
_cell_measurement_theta_min 2.91
_cell_volume 807.58(10)
_computing_cell_refinement 'HKL SCALEPACK (Otwinowski & Minor 1997)'
_computing_data_collection 'COLLECT (Nonius, 1998)'
_computing_data_reduction 'HKL DENZO and SCALEPACK (Otwinowski & Minor 1997) and SORTAV (Blessing, 1995)'
_computing_molecular_graphics 'ORTEP3 (Farrugia, 1997)'
_computing_publication_material SHELXL97
_computing_structure_refinement 'SHELXL97 (Sheldrick, 1997)'
_computing_structure_solution 'SHELXS97 (Sheldrick, 1997)'
_diffrn_ambient_temperature 120(2)
_diffrn_measured_fraction_theta_full 0.993
_diffrn_measured_fraction_theta_max 0.993
_diffrn_measurement_device_type 'Enraf-Nonius KappaCCD'
_diffrn_measurement_method '\w and \f'
_diffrn_radiation_monochromator graphite
_diffrn_radiation_source 'fine-focus sealed tube'
_diffrn_radiation_type MoK\a
_diffrn_radiation_wavelength 0.71073
_diffrn_reflns_av_R_equivalents 0.0659
_diffrn_reflns_av_sigmaI/netI 0.0797
_diffrn_reflns_limit_h_max 5
_diffrn_reflns_limit_h_min -5
_diffrn_reflns_limit_k_max 16
_diffrn_reflns_limit_k_min -16
_diffrn_reflns_limit_l_max 19
_diffrn_reflns_limit_l_min -17
_diffrn_reflns_number 7322
_diffrn_reflns_theta_full 27.44
_diffrn_reflns_theta_max 27.44
_diffrn_reflns_theta_min 3.10
_diffrn_standards_decay_% 0
_exptl_absorpt_coefficient_mu 14.927
_exptl_absorpt_correction_T_max 0.636
_exptl_absorpt_correction_T_min 0.067
_exptl_absorpt_correction_type multi-scan
_exptl_absorpt_process_details '(SORTAV; Blessing, 1995)'
_exptl_crystal_colour colourless
_exptl_crystal_density_diffrn 2.853
_exptl_crystal_density_method 'not measured'
_exptl_crystal_description needle
_exptl_crystal_F_000 640
_exptl_crystal_size_max 0.38
_exptl_crystal_size_mid 0.04
_exptl_crystal_size_min 0.03
_refine_diff_density_max 0.725
_refine_diff_density_min -0.625
_refine_ls_abs_structure_details 'Flack H D (1983), 727 Friedel pairs'
_refine_ls_abs_structure_Flack 0.04(3)
_refine_ls_extinction_coef 0.0021(3)
_refine_ls_extinction_expression Fc^*^=kFc[1+0.001xFc^2^\l^3^/sin(2\q)]^-1/4^
_refine_ls_extinction_method SHELXL97
_refine_ls_goodness_of_fit_ref 0.997
_refine_ls_hydrogen_treatment mixed
_refine_ls_matrix_type full
_refine_ls_number_parameters 107
_refine_ls_number_reflns 1820
_refine_ls_number_restraints 0
_refine_ls_restrained_S_all 0.997
_refine_ls_R_factor_all 0.0658
_refine_ls_R_factor_gt 0.0375
_refine_ls_shift/su_max 0.000
_refine_ls_shift/su_mean 0.000
_refine_ls_structure_factor_coef Fsqd
_refine_ls_weighting_details 'calc w = 1/[\s^2^(Fo^2^)+(0.0143P)^2^] where P = (Fo^2^+2Fc^2^)/3'
_refine_ls_weighting_scheme calc
_refine_ls_wR_factor_gt 0.0515
_refine_ls_wR_factor_ref 0.0564
_reflns_number_gt 1390
_reflns_number_total 1820
_reflns_threshold_expression I>2\s(I)
_cod_data_source_file fl6075.cif
_cod_data_source_block I
_cod_original_cell_volume 807.60(10)
_cod_database_code 2203186
_cod_database_fobs_code 2203186

loop_
_symmetry_equiv_pos_as_xyz
'x, y, z'
'-x+1/2, -y, z+1/2'
'-x, y+1/2, -z+1/2'
'x+1/2, -y+1/2, -z'

loop_
_atom_site_label
_atom_site_fract_x
_atom_site_fract_y
_atom_site_fract_z
_atom_site_U_iso_or_equiv
_atom_site_adp_type
_atom_site_calc_flag
_atom_site_refinement_flags
_atom_site_occupancy
_atom_site_type_symbol
C1 0.7209(15) -0.0499(4) 0.4241(4) 0.0172(14) Uani d . 1 C
C2 0.6566(14) 0.0039(4) 0.3483(4) 0.0167(15) Uani d . 1 C
C3 0.4764(15) 0.0959(4) 0.3527(4) 0.0172(15) Uani d . 1 C
C4 0.3643(14) 0.1321(5) 0.4326(4) 0.0192(14) Uani d . 1 C
H4 0.2428 0.1949 0.4357 0.023 Uiso calc R 1 H
C5 0.4303(15) 0.0766(4) 0.5075(4) 0.0148(14) Uani d . 1 C
C6 0.6087(15) -0.0159(4) 0.5058(4) 0.0176(14) Uani d . 1 C
O1 0.7570(11) -0.0285(3) 0.2683(3) 0.0237(11) Uani d . 1 O
H1 0.849(14) -0.085(4) 0.270(4) 0.028 Uiso d . 1 H
O2 0.6795(11) -0.0752(3) 0.5767(3) 0.0219(12) Uani d . 1 O
H2 0.634(16) -0.043(5) 0.617(4) 0.026 Uiso d . 1 H
Br1 0.95355(16) -0.17647(5) 0.41737(4) 0.02168(17) Uani d . 1 Br
Br2 0.38328(13) 0.17109(5) 0.24986(4) 0.02274(18) Uani d . 1 Br
Br3 0.26244(16) 0.12500(5) 0.61575(4) 0.02241(18) Uani d . 1 Br

loop_
_atom_site_aniso_label
_atom_site_aniso_U_11
_atom_site_aniso_U_22
_atom_site_aniso_U_33
_atom_site_aniso_U_12
_atom_site_aniso_U_13
_atom_site_aniso_U_23
C1 0.022(3) 0.012(3) 0.018(4) 0.004(3) -0.003(3) -0.003(3)
C2 0.017(4) 0.021(3) 0.013(4) -0.008(3) 0.002(3) -0.003(3)
C3 0.019(3) 0.017(3) 0.015(4) 0.001(3) -0.006(3) 0.003(3)
C4 0.021(4) 0.015(3) 0.022(4) -0.001(3) -0.006(3) 0.001(3)
C5 0.017(3) 0.019(3) 0.008(3) -0.002(3) 0.003(3) -0.002(3)
C6 0.024(3) 0.016(3) 0.013(4) -0.006(3) -0.006(3) 0.005(3)
O1 0.033(2) 0.020(2) 0.018(3) 0.004(2) 0.005(2) -0.003(2)
O2 0.031(3) 0.020(2) 0.015(3) 0.000(2) 0.001(2) 0.0017(19)
Br1 0.0239(3) 0.0182(3) 0.0230(4) 0.0023(3) -0.0018(3) -0.0014(3)
Br2 0.0281(3) 0.0229(3) 0.0173(4) 0.0016(3) -0.0019(3) 0.0025(3)
Br3 0.0245(3) 0.0252(3) 0.0175(3) 0.0024(3) 0.0016(3) -0.0007(3)

loop_
_atom_type_symbol
_atom_type_description
_atom_type_scat_dispersion_real
_atom_type_scat_dispersion_imag
_atom_type_scat_source
C C 0.0033 0.0016 'International Tables Vol C Tables 4.2.6.8 and 6.1.1.4'
H H 0.0000 0.0000 'International Tables Vol C Tables 4.2.6.8 and 6.1.1.4'
O O 0.0106 0.0060 'International Tables Vol C Tables 4.2.6.8 and 6.1.1.4'
Br Br -0.2901 2.4595 'International Tables Vol C Tables 4.2.6.8 and 6.1.1.4'

loop_
_geom_angle_atom_site_label_1
_geom_angle_atom_site_label_2
_geom_angle_atom_site_label_3
_geom_angle
C2 C1 C6 122.1(5)
C2 C1 Br1 119.0(5)
C6 C1 Br1 118.9(4)
O1 C2 C1 123.2(5)
O1 C2 C3 117.7(5)
C1 C2 C3 119.2(5)
C4 C3 C2 120.2(5)
C4 C3 Br2 119.7(4)
C2 C3 Br2 120.1(5)
C5 C4 C3 119.6(5)
C5 C4 H4 120.2
C3 C4 H4 120.2
C4 C5 C6 121.9(5)
C4 C5 Br3 118.9(5)
C6 C5 Br3 119.1(4)
O2 C6 C5 125.1(5)
O2 C6 C1 117.9(5)
C5 C6 C1 117.1(5)
C2 O1 H1 112(5)
C6 O2 H2 107(5)

loop_
_geom_bond_atom_site_label_1
_geom_bond_atom_site_label_2
_geom_bond_distance
C1 C2 1.376(8)
C1 C6 1.401(8)
C1 Br1 1.890(5)
C2 O1 1.358(7)
C2 C3 1.396(7)
C3 C4 1.387(8)
C3 Br2 1.886(6)
C4 C5 1.377(8)
C4 H4 0.9500
C5 C6 1.397(8)
C5 Br3 1.898(6)
C6 O2 1.358(7)
O1 H1 0.82(5)
O2 H2 0.77(6)

loop_
_geom_hbond_atom_site_label_D
_geom_hbond_atom_site_label_H
_geom_hbond_atom_site_label_A
_geom_hbond_site_symmetry_A
_geom_hbond_distance_DH
_geom_hbond_distance_HA
_geom_hbond_distance_DA
_geom_hbond_angle_DHA
_geom_hbond_publ_flag
O1 H1 Br1 . 0.82(5) 2.57(6) 3.078(4) 121(5) yes
O1 H1 Br3 2_654 0.82(5) 2.90(6) 3.298(4) 112(5) yes
O2 H2 O1 2_655 0.77(6) 2.52(6) 3.229(6) 153(6) yes
O2 H2 Br3 . 0.77(6) 2.64(6) 3.148(4) 125(6) yes

loop_
_cod_related_entry_id
_cod_related_entry_database
_cod_related_entry_code
1 ChemSpider 16179
